data_2002937
loop_
_publ_author_name
'Ojala, Charles R.'
'Ojala, William H.'
'Britton, Doyle'
'Gougoutas, J. Z.'

_publ_section_title
;
 Packing similarities of three isosteric molecules:
 4,5-dichlorophthalic anhydride, 4,5-dibromophthalic anhydride and
 5,6-dichlorobenzfurazan 1-oxide, including three polymorphs of
 5,6-dichlorobenzfurazan 1-oxide
;
_journal_issue 4
_journal_name_full 'Acta Crystallographica Section B'
_journal_page_first 530
_journal_page_last 542
_journal_paper_doi 10.1107/S0108768199000348
_journal_volume 55
_journal_year 1999
_chemical_formula_sum 'C6 H2 Cl2 N2 O2'
_chemical_formula_weight 205.00
_chemical_name_systematic
;
 5,6-dichlorobenzfurazan-1-oxide'
;
_space_group_IT_number 15
_symmetry_cell_setting monoclinic
_symmetry_space_group_name_Hall '-C 2yc'
_symmetry_space_group_name_H-M 'C 1 2/c 1'
_audit_creation_method 'SHELXL plus manual entry'
_cell_angle_alpha 90.00
_cell_angle_beta 96.12(3)
_cell_angle_gamma 90.00
_cell_formula_units_Z 4
_cell_length_a 7.293(5)
_cell_length_b 9.061(6)
_cell_length_c 11.618(2)
_cell_measurement_reflns_used 25
_cell_measurement_temperature 297(2)
_cell_measurement_theta_max 22
_cell_measurement_theta_min 14
_cell_volume 763.4(7)
_diffrn_ambient_temperature 297(2)
_diffrn_measurement_device CAD-4
_diffrn_measurement_method \w-2\q
_diffrn_radiation_monochromator graphite
_diffrn_radiation_source 'fine-focus sealed tube'
_diffrn_radiation_type MoK\a
_diffrn_radiation_wavelength 0.71073
_diffrn_reflns_av_R_equivalents 0.079
_diffrn_reflns_av_sigmaI/netI 0.083
_diffrn_reflns_limit_h_max 8
_diffrn_reflns_limit_h_min -8
_diffrn_reflns_limit_k_max 11
_diffrn_reflns_limit_k_min 0
_diffrn_reflns_limit_l_max 14
_diffrn_reflns_limit_l_min -14
_diffrn_reflns_number 1588
_diffrn_reflns_theta_max 26
_diffrn_reflns_theta_min 3.53
_diffrn_standards_decay_% <1%
_diffrn_standards_interval_time 60
_diffrn_standards_number 3
_exptl_absorpt_coefficient_mu 0.802
_exptl_absorpt_correction_T_max 0.99
_exptl_absorpt_correction_T_min 0.82
_exptl_absorpt_correction_type psi-scan
_exptl_absorpt_process_details
;
 North, A. C. T., Phillips, D. C., and Mathews, F. S. (1968).
 Acta Cryst., A24, 351-359.
;
_exptl_crystal_colour colorless
_exptl_crystal_density_diffrn 1.784
_exptl_crystal_density_meas ?
_exptl_crystal_description 'thin plate'
_exptl_crystal_F_000 408
_exptl_crystal_size_max 0.45
_exptl_crystal_size_mid 0.25
_exptl_crystal_size_min 0.01
_refine_diff_density_max 0.18
_refine_diff_density_min -0.15
_refine_ls_extinction_method none
_refine_ls_goodness_of_fit_all 0.825
_refine_ls_goodness_of_fit_obs 0.806
_refine_ls_hydrogen_treatment 'idealized positions'
_refine_ls_matrix_type full
_refine_ls_number_parameters 109
_refine_ls_number_reflns 747
_refine_ls_number_restraints 33
_refine_ls_restrained_S_all 0.820
_refine_ls_restrained_S_obs 0.801
_refine_ls_R_factor_all 0.069
_refine_ls_R_factor_obs 0.038
_refine_ls_shift/esd_max 0.01
_refine_ls_shift/esd_mean 0.002
_refine_ls_structure_factor_coef Fsqd
_refine_ls_weighting_details 'w=1/[\s^2^(Fo^2^)+(0.055P)^2^+1.03P] where P=(Fo^2^+2Fc^2^)/3'
_refine_ls_weighting_scheme calc
_refine_ls_wR_factor_all 0.136
_refine_ls_wR_factor_obs 0.099
_reflns_number_observed 472
_reflns_number_total 747
_reflns_observed_criterion >2sigma(I)
_cod_data_source_file bk0061.cif
_cod_data_source_block Crt
_cod_depositor_comments
;
The following automatic conversions were performed:
'_exptl_absorpt_correction_type' value 'psi scan' changed to 'psi-scan'
according to '/home/saulius/struct/CIF-dictionaries/cif_core.dic'
dictionary named 'cif_core.dic' version 2.4.1 from 2010-06-29.

Automatic conversion script
Id: cif_fix_enum 1527 2010-12-29 10:47:43Z saulius 

The following automatic conversions were performed:

'_exptl_absorpt_correction_type' value 'psi scan' changed to
'psi-scan' according to
/home/saulius/struct/CIF-dictionaries/cif_core.dic dictionary named
'cif_core.dic' version 2.4.1 from 2010-06-29.

Automatic conversion script
Id: cif_fix_values 1715 2011-07-08 13:25:40Z adriana 

The following automatic conversions were performed:

'_refine_ls_weighting_scheme' value 'calc
w=1/[\s^2^(Fo^2^)+(0.055P)^2^+1.03P] where P=(Fo^2^+2Fc^2^)/3' was
changed to 'calc'. New tag '_refine_ls_weighting_details' was
created. The value of the new tag was set to
'w=1/[\s^2^(Fo^2^)+(0.055P)^2^+1.03P] where P=(Fo^2^+2Fc^2^)/3'.

Automatic conversion script
Id: cif_fix_values 3143 2015-03-26 13:38:13Z robertas 
;
_cod_original_cell_volume 763.4(12)
_cod_database_code 2002937
_cod_database_fobs_code 2002937

loop_
_symmetry_equiv_pos_as_xyz
'x, y, z'
'x, -y, z+1/2'
'x+1/2, y+1/2, z'
'x+1/2, -y+1/2, z+1/2'
'-x, -y, -z'
'-x, y, -z-1/2'
'-x+1/2, -y+1/2, -z'
'-x+1/2, y+1/2, -z-1/2'

loop_
_atom_site_aniso_label
_atom_site_aniso_U_11
_atom_site_aniso_U_22
_atom_site_aniso_U_33
_atom_site_aniso_U_12
_atom_site_aniso_U_13
_atom_site_aniso_U_23
C1 0.059(6) 0.062(3) 0.043(11) -0.015(4) 0.009(6) 0.000(3)
C2 0.059(6) 0.062(3) 0.043(10) -0.014(4) 0.008(6) 0.000(3)
C3 0.057(3) 0.065(5) 0.050(4) 0.003(4) 0.005(3) 0.000(4)
C4 0.049(3) 0.065(3) 0.049(3) -0.011(5) 0.009(2) -0.014(5)
C5 0.049(3) 0.065(3) 0.049(3) -0.011(5) 0.008(2) -0.015(5)
C6 0.057(3) 0.065(5) 0.050(4) 0.002(4) 0.005(3) -0.001(4)
N1 0.060(5) 0.077(3) 0.058(5) -0.005(3) -0.006(3) -0.002(3)
N2 0.061(5) 0.078(3) 0.060(5) -0.004(3) -0.005(3) -0.003(3)
O1 0.106(5) 0.072(4) 0.087(4) 0.004(4) -0.012(4) 0.024(3)
O2 0.084(6) 0.072(3) 0.074(6) -0.009(4) -0.001(4) -0.002(3)
Cl4 0.075(2) 0.062(3) 0.059(2) -0.0016(13) -0.004(2) 0.0006(12)
Cl5 0.073(2) 0.061(3) 0.057(2) -0.0059(14) -0.003(2) -0.0042(13)

loop_
_atom_site_label
_atom_site_fract_x
_atom_site_fract_y
_atom_site_fract_z
_atom_site_U_iso_or_equiv
_atom_site_thermal_displace_type
_atom_site_calc_flag
_atom_site_refinement_flags
_atom_site_occupancy
_atom_site_disorder_group
_atom_site_type_symbol
C1 0.535(3) 0.2740(11) 0.7874(15) 0.054(4) Uani d PDU 0.50 . C
C2 0.437(3) 0.2859(12) 0.6764(13) 0.054(3) Uani d PDU 0.50 . C
C3 0.395(2) 0.4255(16) 0.6285(13) 0.0573(15) Uani d PDU 0.50 . C
H3 0.3439 0.4346 0.5538 0.069 Uiso d P 0.50 . H
C4 0.457(3) 0.5450(15) 0.6886(17) 0.054(2) Uani d PDU 0.50 . C
C5 0.556(3) 0.5292(17) 0.8047(18) 0.054(2) Uani d PDU 0.50 . C
C6 0.592(2) 0.3975(15) 0.8548(14) 0.0574(15) Uani d PDU 0.50 . C
H6 0.6804 0.3901 0.9234 0.069 Uiso d P 0.50 . H
N1 0.5541(13) 0.1340(9) 0.8151(7) 0.066(2) Uani d PU 0.50 . N
N2 0.3910(12) 0.1506(10) 0.6337(7) 0.067(2) Uani d PU 0.50 . N
O1 0.6284(10) 0.0649(8) 0.8975(6) 0.090(2) Uani d P 0.50 . O
O2 0.4666(11) 0.0539(7) 0.7170(5) 0.077(2) Uani d P 0.50 . O
Cl4 0.4143(12) 0.7193(10) 0.6324(7) 0.0662(10) Uani d PDU 0.50 . Cl
Cl5 0.6147(12) 0.6891(10) 0.8805(6) 0.0642(9) Uani d PDU 0.50 . Cl

loop_
_atom_type_symbol
_atom_type_description
_atom_type_scat_dispersion_real
_atom_type_scat_dispersion_imag
_atom_type_scat_source
C C 0.0033 0.0016 'International Tables Vol C Tables 4.2.6.8 and 6.1.1.4'
H H 0.0000 0.0000 'International Tables Vol C Tables 4.2.6.8 and 6.1.1.4'
N N 0.0061 0.0033 'International Tables Vol C Tables 4.2.6.8 and 6.1.1.4'
O O 0.0106 0.0060 'International Tables Vol C Tables 4.2.6.8 and 6.1.1.4'
Cl Cl 0.1484 0.1585 'International Tables Vol C Tables 4.2.6.8 and 6.1.1.4'

loop_
_geom_angle_atom_site_label_1
_geom_angle_atom_site_label_2
_geom_angle_atom_site_label_3
_geom_angle_site_symmetry_1
_geom_angle_site_symmetry_3
_geom_angle
N1 C1 C6 . . 128.1(17)
N1 C1 C2 . . 109.1(8)
C6 C1 C2 . . 122.7(16)
N2 C2 C3 . . 129.7(14)
N2 C2 C1 . . 110.3(8)
C3 C2 C1 . . 120.0(15)
C4 C3 C2 . . 118.3(12)
C3 C4 C5 . . 120.4(14)
C3 C4 Cl4 . . 120.2(10)
C5 C4 Cl4 . . 119.3(16)
C6 C5 C4 . . 122.7(14)
C6 C5 Cl5 . . 120.0(10)
C5 C6 C1 . . 115.7(13)
C4 C5 Cl5 . . 117.2(17)
O1 N1 C1 . . 135.6(11)
O1 N1 O2 . . 118.9(6)
C1 N1 O2 . . 105.5(9)
C2 N2 O2 . . 104.8(8)
N2 O2 N1 . . 110.2(6)
C2 C1 C1 6_657 6_657 166(4)
C2 C1 N1 6_657 . 89(4)
C1 C1 N1 6_657 . 104.7(8)
C2 C1 C6 6_657 . 39(3)
C1 C1 C6 6_657 . 127.1(12)
C2 C1 C2 6_657 . 162(4)
C1 C1 C2 6_657 . 4.7(10)
C2 C1 N2 6_657 6_657 62(3)
C1 C1 N2 6_657 6_657 132.1(5)
N1 C1 N2 . 6_657 27.5(5)
C6 C1 N2 . 6_657 100.8(15)
C2 C1 N2 . 6_657 136.5(8)
C2 C1 C3 6_657 6_657 39(3)
C1 C1 C3 6_657 6_657 127.4(8)
N1 C1 C3 . 6_657 127.7(14)
C6 C1 C3 . 6_657 .4(13)
C2 C1 C3 . 6_657 123.1(15)
N2 C1 C3 6_657 6_657 100.4(11)
C2 C1 N1 6_657 6_657 149(4)
C1 C1 N1 6_657 6_657 44.5(6)
N1 C1 N1 . 6_657 60.4(7)
C6 C1 N1 . 6_657 171.5(16)
C2 C1 N1 . 6_657 48.8(5)
N2 C1 N1 6_657 6_657 87.7(6)
C3 C1 N1 6_657 6_657 171.9(13)
C1 C2 C6 6_657 6_657 125(4)
C1 C2 N2 6_657 . 101(3)
C6 C2 N2 6_657 . 133.6(15)
C1 C2 N1 6_657 6_657 72(3)
C6 C2 N1 6_657 6_657 163.1(17)
N2 C2 N1 . 6_657 29.5(5)
C1 C2 C3 6_657 . 129(4)
C6 C2 C3 6_657 . 4.0(17)
N1 C2 C3 6_657 . 159.1(15)
C1 C2 C1 6_657 . 10(3)
C6 C2 C1 6_657 . 116.0(18)
N1 C2 C1 6_657 . 80.9(7)
C1 C2 C2 6_657 6_657 14(3)
C6 C2 C2 6_657 6_657 111.6(12)
N2 C2 C2 . 6_657 114.7(6)
N1 C2 C2 6_657 6_657 85.3(7)
C3 C2 C2 . 6_657 115.6(10)
C1 C2 C2 . 6_657 4.5(8)
C6 C3 C5 6_657 6_657 100(7)
C6 C3 C4 6_657 . 105(6)
C5 C3 C4 6_657 . 7.5(17)
C6 C3 C2 6_657 . 14(6)
C5 C3 C2 6_657 . 113.4(13)
C6 C3 C1 6_657 6_657 2(6)
C5 C3 C1 6_657 6_657 101.5(12)
C4 C3 C1 . 6_657 106.4(11)
C2 C3 C1 . 6_657 11.9(12)
C5 C4 C3 6_657 . 57(10)
C5 C4 C6 6_657 6_657 49(10)
C3 C4 C6 . 6_657 12.5(8)
C5 C4 C5 6_657 . 77(10)
C6 C4 C5 6_657 . 107.9(10)
C5 C4 C4 6_657 6_657 78(10)
C3 C4 C4 . 6_657 125.5(7)
C6 C4 C4 6_657 6_657 113.1(9)
C5 C4 C4 . 6_657 7.5(12)
C5 C4 Cl5 6_657 6_657 131(10)
C3 C4 Cl5 . 6_657 108.9(11)
C6 C4 Cl5 6_657 6_657 121.3(14)
C5 C4 Cl5 . 6_657 130.3(16)
C4 C4 Cl5 6_657 6_657 124.3(8)
C5 C4 Cl4 6_657 . 138(10)
C6 C4 Cl4 6_657 . 132.7(14)
C4 C4 Cl4 6_657 . 113.7(6)
Cl5 C4 Cl4 6_657 . 11.9(3)
C4 C5 C3 6_657 6_657 116(10)
C4 C5 C6 6_657 . 125(10)
C3 C5 C6 6_657 . 13.9(6)
C4 C5 C5 6_657 6_657 95(10)
C3 C5 C5 6_657 6_657 130.5(8)
C6 C5 C5 . 6_657 116.8(7)
C4 C5 C4 6_657 . 94(10)
C3 C5 C4 6_657 . 136.6(14)
C5 C5 C4 6_657 . 7.6(13)
C4 C5 Cl5 6_657 . 44(10)
C3 C5 Cl5 6_657 . 106.0(11)
C5 C5 Cl5 6_657 . 122.6(7)
C4 C5 Cl4 6_657 6_657 38(10)
C3 C5 Cl4 6_657 6_657 115.9(12)
C6 C5 Cl4 . 6_657 129.8(11)
C5 C5 Cl4 6_657 6_657 112.1(7)
C4 C5 Cl4 . 6_657 107.1(15)
Cl5 C5 Cl4 . 6_657 10.7(4)
C3 C6 C2 6_657 6_657 162(7)
C3 C6 C5 6_657 . 66(7)
C2 C6 C5 6_657 . 131.3(14)
C3 C6 C1 6_657 . 178(7)
C2 C6 C1 6_657 . 15.6(15)
C3 C6 C4 6_657 6_657 63(6)
C2 C6 C4 6_657 6_657 134.7(19)
C5 C6 C4 . 6_657 6.3(18)
C1 C6 C4 . 6_657 119.3(18)
N2 N1 O2 6_657 6_657 129.7(15)
N2 N1 O1 6_657 . 43.6(9)
O2 N1 O1 6_657 . 87.0(8)
N2 N1 C1 6_657 . 92.0(14)
O2 N1 C1 6_657 . 137.1(12)
N2 N1 C2 6_657 6_657 72.8(13)
O2 N1 C2 6_657 6_657 156.5(12)
O1 N1 C2 . 6_657 116.2(10)
C1 N1 C2 . 6_657 19.5(12)
N2 N1 O2 6_657 . 161.6(13)
O2 N1 O2 6_657 . 32.1(6)
C2 N1 O2 6_657 . 124.9(8)
N2 N1 N1 6_657 6_657 165.7(14)
O2 N1 N1 6_657 6_657 62.1(7)
O1 N1 N1 . 6_657 149.1(6)
C1 N1 N1 . 6_657 75.2(8)
C2 N1 N1 6_657 6_657 94.7(7)
O2 N1 N1 . 6_657 30.3(3)
N2 N1 C1 6_657 6_657 122.9(14)
O2 N1 C1 6_657 6_657 106.5(10)
O1 N1 C1 . 6_657 166.4(10)
C1 N1 C1 . 6_657 30.9(12)
C2 N1 C1 6_657 6_657 50.3(4)
O2 N1 C1 . 6_657 74.7(7)
N1 N1 C1 6_657 6_657 44.4(6)
N1 N2 O1 6_657 6_657 102.6(14)
N1 N2 C2 6_657 . 77.7(12)
O1 N2 C2 6_657 . 174.1(14)
N1 N2 O2 6_657 . 27.4(9)
O1 N2 O2 6_657 . 75.9(8)
N1 N2 C1 6_657 6_657 60.4(11)
O1 N2 C1 6_657 6_657 162.8(11)
C2 N2 C1 . 6_657 17.4(8)
O2 N2 C1 . 6_657 87.4(7)
N2 O1 N1 6_657 . 33.8(6)
N2 O1 O2 6_657 6_657 68.4(7)
N1 O1 O2 . 6_657 34.9(4)
N1 O2 O2 6_657 6_657 117.5(8)
N1 O2 N2 6_657 . 22.9(7)
O2 O2 N2 6_657 . 140.3(5)
N1 O2 O1 6_657 6_657 58.1(7)
O2 O2 O1 6_657 6_657 173.3(12)
N2 O2 O1 . 6_657 35.6(4)
N1 O2 N1 6_657 . 87.6(10)
O2 O2 N1 6_657 . 30.4(3)
O1 O2 N1 6_657 . 145.7(6)
Cl5 Cl4 C4 6_657 . 63(4)
Cl5 Cl4 C5 6_657 6_657 61(3)
C4 Cl4 C5 . 6_657 3.9(15)
Cl4 Cl5 C4 6_657 6_657 105(4)
Cl4 Cl5 C5 6_657 . 109(4)
C4 Cl5 C5 6_657 . 4.9(15)

loop_
_geom_bond_atom_site_label_1
_geom_bond_atom_site_label_2
_geom_bond_distance
C1 N1 1.31(2)
C1 C6 1.403(7)
C1 C2 1.412(11)
C2 N2 1.35(2)
C2 C3 1.403(7)
C3 C4 1.341(6)
C4 C5 1.467(8)
C4 Cl4 1.725(4)
C5 C6 1.341(6)
C5 Cl5 1.725(4)
N1 O1 1.221(9)
N1 O2 1.441(8)
N2 O2 1.376(9)

loop_
_geom_contact_atom_site_label_1
_geom_contact_atom_site_label_2
_geom_contact_distance
_geom_contact_site_symmetry_2
C1 C2 .46(3) 6_657
C1 C1 .96(4) 6_657
C1 N2 1.51(2) 6_657
C1 C3 1.73(2) 6_657
C1 N1 1.813(12) 6_657
C2 C1 .46(3) 6_657
C2 C6 1.09(2) 6_657
C2 N1 1.381(13) 6_657
C2 C2 1.85(3) 6_657
C3 C6 .328(12) 6_657
C3 C5 1.25(4) 6_657
C3 C1 1.73(2) 6_657
C4 C5 .19(3) 6_657
C4 C6 1.46(3) 6_657
C4 C4 1.49(3) 6_657
C4 Cl5 1.59(2) 6_657
C5 C4 .19(3) 6_657
C5 C3 1.25(4) 6_657
C5 C5 1.44(4) 6_657
C5 Cl4 1.87(2) 6_657
C6 C3 .328(12) 6_657
C6 C2 1.09(2) 6_657
C6 C4 1.46(3) 6_657
N1 N2 .697(8) 6_657
N1 O2 .823(7) 6_657
N1 C2 1.381(13) 6_657
N1 N1 1.63(2) 6_657
N1 C1 1.813(12) 6_657
N2 N1 .697(8) 6_657
N2 O1 .863(8) 6_657
N2 C1 1.51(2) 6_657
O1 N2 .863(8) 6_657
O1 O2 1.436(9) 6_657
O2 N1 .823(7) 6_657
O2 O2 .863(10) 6_657
O2 O1 1.436(9) 6_657
Cl4 Cl5 .368(8) 6_657
Cl4 C5 1.87(2) 6_657
Cl5 Cl4 .368(8) 6_657
Cl5 C4 1.59(2) 6_657
